data_4066426
loop_
_publ_author_name
'Gaillard, Sylvain'
'Nun, Pierrick'
'Slawin, Alexandra M. Z.'
'Nolan, Steven P.'

_publ_section_title
;
 Expeditious Synthesis of [Au(NHC)(L)]+(NHC = N-Heterocyclic Carbene; L =
 Phosphine or NHC) Complexes&#x2020;
;
_journal_issue 21
_journal_name_full Organometallics
_journal_page_first 5402
_journal_paper_doi 10.1021/om100456b
_journal_volume 29
_journal_year 2010
_chemical_formula_moiety 'C45 H51 Au N2 P, B F4'
_chemical_formula_sum 'C45 H51 Au B F4 N2 P'
_chemical_formula_weight 934.62
_chemical_name_systematic
; 
 ? 
;
_space_group_IT_number 14
_symmetry_cell_setting monoclinic
_symmetry_space_group_name_Hall '-P 2ybc'
_symmetry_space_group_name_H-M 'P 1 21/c 1'
_atom_sites_solution_hydrogens geom
_atom_sites_solution_primary direct
_atom_sites_solution_secondary difmap
_audit_creation_method SHELXL-97
_cell_angle_alpha 90.00
_cell_angle_beta 94.779(12)
_cell_angle_gamma 90.00
_cell_formula_units_Z 4
_cell_length_a 16.155(11)
_cell_length_b 12.489(9)
_cell_length_c 20.499(13)
_cell_measurement_reflns_used 13053
_cell_measurement_temperature 93(2)
_cell_measurement_theta_max 28.1
_cell_measurement_theta_min 2.2
_cell_volume 4121(5)
_computing_cell_refinement 'CrystalClear (Rigaku Corp., 2004)'
_computing_data_collection 'CrystalClear (Rigaku Corp., 2004)'
_computing_data_reduction 'CrystalClear (Rigaku Corp., 2004)'
_computing_molecular_graphics 'Bruker SHELXTL'
_computing_publication_material 'Bruker SHELXTL'
_computing_structure_refinement 'SHELXL-97 (Sheldrick, 1997)'
_computing_structure_solution 'SHELXS-97 (Sheldrick, 1990)'
_diffrn_ambient_temperature 93(2)
_diffrn_measured_fraction_theta_full 0.998
_diffrn_measured_fraction_theta_max 0.987
_diffrn_measurement_device_type CCD
_diffrn_measurement_method '\w scans'
_diffrn_radiation_monochromator confocal
_diffrn_radiation_source 'rotating anode'
_diffrn_radiation_type MoK\a
_diffrn_radiation_wavelength 0.71073
_diffrn_reflns_av_R_equivalents 0.1754
_diffrn_reflns_av_sigmaI/netI 0.1361
_diffrn_reflns_limit_h_max 19
_diffrn_reflns_limit_h_min -19
_diffrn_reflns_limit_k_max 14
_diffrn_reflns_limit_k_min -14
_diffrn_reflns_limit_l_max 24
_diffrn_reflns_limit_l_min -18
_diffrn_reflns_number 40379
_diffrn_reflns_theta_full 25.00
_diffrn_reflns_theta_max 25.39
_diffrn_reflns_theta_min 2.25
_exptl_absorpt_coefficient_mu 3.660
_exptl_absorpt_correction_T_max 1.000
_exptl_absorpt_correction_T_min 0.762
_exptl_absorpt_correction_type multi-scan
_exptl_absorpt_process_details 'Jacobson, R. (1998) Private communication'
_exptl_crystal_colour Colorless
_exptl_crystal_density_diffrn 1.506
_exptl_crystal_density_method 'not measured'
_exptl_crystal_description Prism
_exptl_crystal_F_000 1880
_exptl_crystal_size_max 0.20
_exptl_crystal_size_mid 0.10
_exptl_crystal_size_min 0.01
_refine_diff_density_max 1.163
_refine_diff_density_min -1.031
_refine_diff_density_rms 0.112
_refine_ls_extinction_method none
_refine_ls_goodness_of_fit_ref 0.907
_refine_ls_hydrogen_treatment constr
_refine_ls_matrix_type full
_refine_ls_number_parameters 483
_refine_ls_number_reflns 7485
_refine_ls_number_restraints 0
_refine_ls_restrained_S_all 0.907
_refine_ls_R_factor_all 0.0397
_refine_ls_R_factor_gt 0.0362
_refine_ls_shift/su_max 0.066
_refine_ls_shift/su_mean 0.012
_refine_ls_structure_factor_coef Fsqd
_refine_ls_weighting_details 'calc w=1/[\s^2^(Fo^2^)+(0.0432P)^2^+19.4083P] where P=(Fo^2^+2Fc^2^)/3'
_refine_ls_weighting_scheme calc
_refine_ls_wR_factor_gt 0.0864
_refine_ls_wR_factor_ref 0.0884
_reflns_number_gt 7075
_reflns_number_total 7485
_reflns_threshold_expression >2sigma(I)
_cod_data_source_file om100456b_si_002.cif
_cod_data_source_block Au.IPr.PPh3.BF4
_cod_depositor_comments
;
The following automatic conversions were performed:

'_symmetry_cell_setting' value 'Monoclinic' changed to 'monoclinic'
according to /home/saulius/struct/CIF-dictionaries/cif_core.dic
dictionary named 'cif_core.dic' version 2.4.1 from 2010-06-29.

Automatic conversion script
Id: cif_fix_values 1715 2011-07-08 13:25:40Z adriana 
;
_cod_original_sg_symbol_H-M P2(1)/c
_cod_database_code 4066426

loop_
_symmetry_equiv_pos_as_xyz
'x, y, z'
'-x, y+1/2, -z+1/2'
'-x, -y, -z'
'x, -y-1/2, z-1/2'

loop_
_atom_site_label
_atom_site_type_symbol
_atom_site_fract_x
_atom_site_fract_y
_atom_site_fract_z
_atom_site_U_iso_or_equiv
_atom_site_adp_type
_atom_site_occupancy
_atom_site_symmetry_multiplicity
_atom_site_calc_flag
_atom_site_refinement_flags
Au1 Au 0.236730(10) 0.227503(13) 0.655687(7) 0.01606(7) Uani 1 1 d .
C1 C 0.2232(3) 0.3449(4) 0.7231(2) 0.0172(9) Uani 1 1 d .
N2 N 0.2487(2) 0.4478(3) 0.72019(16) 0.0165(8) Uani 1 1 d .
C3 C 0.2317(3) 0.5032(4) 0.7764(2) 0.0208(9) Uani 1 1 d .
H3A H 0.2439 0.5762 0.7860 0.025 Uiso 1 1 calc R
C4 C 0.1948(3) 0.4332(3) 0.8144(2) 0.0177(9) Uani 1 1 d .
H4A H 0.1758 0.4475 0.8562 0.021 Uiso 1 1 calc R
N5 N 0.1896(2) 0.3362(3) 0.78135(16) 0.0160(7) Uani 1 1 d .
C6 C 0.2952(3) 0.4869(3) 0.6681(2) 0.0175(9) Uani 1 1 d .
C7 C 0.2515(3) 0.5286(3) 0.6113(2) 0.0193(9) Uani 1 1 d .
C8 C 0.2985(3) 0.5567(4) 0.5598(2) 0.0242(10) Uani 1 1 d .
H8A H 0.2713 0.5839 0.5204 0.029 Uiso 1 1 calc R
C9 C 0.3836(3) 0.5456(4) 0.5651(2) 0.0272(11) Uani 1 1 d .
H9A H 0.4143 0.5646 0.5293 0.033 Uiso 1 1 calc R
C10 C 0.4250(3) 0.5069(4) 0.6224(2) 0.0241(10) Uani 1 1 d .
H10A H 0.4838 0.5004 0.6254 0.029 Uiso 1 1 calc R
C11 C 0.3815(3) 0.4774(4) 0.6756(2) 0.0201(9) Uani 1 1 d .
C12 C 0.1583(3) 0.5415(4) 0.6041(2) 0.0249(10) Uani 1 1 d .
H12A H 0.1375 0.5311 0.6483 0.030 Uiso 1 1 calc R
C13 C 0.1325(3) 0.6542(4) 0.5804(3) 0.0369(13) Uani 1 1 d .
H13A H 0.1592 0.7076 0.6102 0.055 Uiso 1 1 calc R
H13B H 0.0720 0.6614 0.5797 0.055 Uiso 1 1 calc R
H13C H 0.1498 0.6655 0.5362 0.055 Uiso 1 1 calc R
C14 C 0.1173(3) 0.4566(4) 0.5584(3) 0.0340(12) Uani 1 1 d .
H14A H 0.1343 0.3852 0.5742 0.051 Uiso 1 1 calc R
H14B H 0.1345 0.4670 0.5141 0.051 Uiso 1 1 calc R
H14C H 0.0568 0.4631 0.5576 0.051 Uiso 1 1 calc R
C15 C 0.4276(3) 0.4346(4) 0.7385(2) 0.0233(10) Uani 1 1 d .
H15A H 0.3851 0.4169 0.7696 0.028 Uiso 1 1 calc R
C16 C 0.4859(3) 0.5199(5) 0.7713(3) 0.0386(14) Uani 1 1 d .
H16A H 0.4541 0.5847 0.7793 0.058 Uiso 1 1 calc R
H16B H 0.5295 0.5370 0.7425 0.058 Uiso 1 1 calc R
H16C H 0.5113 0.4922 0.8130 0.058 Uiso 1 1 calc R
C17 C 0.4753(4) 0.3315(5) 0.7258(3) 0.0427(14) Uani 1 1 d .
H17A H 0.4370 0.2785 0.7050 0.064 Uiso 1 1 calc R
H17B H 0.5002 0.3030 0.7675 0.064 Uiso 1 1 calc R
H17C H 0.5192 0.3472 0.6970 0.064 Uiso 1 1 calc R
C18 C 0.1525(3) 0.2380(3) 0.8035(2) 0.0187(9) Uani 1 1 d .
C19 C 0.2002(3) 0.1708(4) 0.8464(2) 0.0213(10) Uani 1 1 d .
C20 C 0.1635(3) 0.0761(4) 0.8655(2) 0.0257(10) Uani 1 1 d .
H20A H 0.1945 0.0281 0.8940 0.031 Uiso 1 1 calc R
C21 C 0.0824(3) 0.0513(4) 0.8434(2) 0.0303(11) Uani 1 1 d .
H21A H 0.0583 -0.0136 0.8569 0.036 Uiso 1 1 calc R
C22 C 0.0364(3) 0.1198(4) 0.8022(2) 0.0296(11) Uani 1 1 d .
H22A H -0.0192 0.1016 0.7878 0.036 Uiso 1 1 calc R
C23 C 0.0701(3) 0.2162(4) 0.7811(2) 0.0231(10) Uani 1 1 d .
C24 C 0.2889(3) 0.1977(4) 0.8719(2) 0.0231(10) Uani 1 1 d .
H24A H 0.2951 0.2773 0.8718 0.028 Uiso 1 1 calc R
C25 C 0.3116(4) 0.1576(5) 0.9417(2) 0.0359(13) Uani 1 1 d .
H25A H 0.2726 0.1875 0.9710 0.054 Uiso 1 1 calc R
H25B H 0.3682 0.1804 0.9562 0.054 Uiso 1 1 calc R
H25C H 0.3084 0.0792 0.9425 0.054 Uiso 1 1 calc R
C26 C 0.3511(3) 0.1505(5) 0.8269(2) 0.0354(13) Uani 1 1 d .
H26A H 0.3376 0.1759 0.7821 0.053 Uiso 1 1 calc R
H26B H 0.3479 0.0722 0.8279 0.053 Uiso 1 1 calc R
H26C H 0.4074 0.1733 0.8422 0.053 Uiso 1 1 calc R
C27 C 0.0177(3) 0.2905(4) 0.7357(2) 0.0261(11) Uani 1 1 d .
H27A H 0.0508 0.3566 0.7289 0.031 Uiso 1 1 calc R
C28 C -0.0613(3) 0.3232(5) 0.7664(3) 0.0372(13) Uani 1 1 d .
H28A H -0.0466 0.3574 0.8088 0.056 Uiso 1 1 calc R
H28B H -0.0952 0.2595 0.7727 0.056 Uiso 1 1 calc R
H28C H -0.0929 0.3736 0.7374 0.056 Uiso 1 1 calc R
C29 C -0.0040(4) 0.2377(5) 0.6689(3) 0.0356(13) Uani 1 1 d .
H29A H 0.0473 0.2174 0.6497 0.053 Uiso 1 1 calc R
H29B H -0.0353 0.2884 0.6399 0.053 Uiso 1 1 calc R
H29C H -0.0378 0.1737 0.6746 0.053 Uiso 1 1 calc R
P30 P 0.25712(7) 0.08565(9) 0.58777(5) 0.0161(2) Uani 1 1 d .
C31 C 0.2771(3) -0.0327(4) 0.6380(2) 0.0185(9) Uani 1 1 d .
C32 C 0.2522(3) -0.0341(4) 0.7016(2) 0.0219(10) Uani 1 1 d .
H32A H 0.2225 0.0251 0.7171 0.026 Uiso 1 1 calc R
C33 C 0.2704(3) -0.1210(4) 0.7425(2) 0.0252(10) Uani 1 1 d .
H33A H 0.2532 -0.1209 0.7857 0.030 Uiso 1 1 calc R
C34 C 0.3136(3) -0.2077(4) 0.7205(2) 0.0248(10) Uani 1 1 d .
H34A H 0.3274 -0.2663 0.7489 0.030 Uiso 1 1 calc R
C35 C 0.3365(3) -0.2087(4) 0.6568(2) 0.0239(10) Uani 1 1 d .
H35A H 0.3643 -0.2692 0.6410 0.029 Uiso 1 1 calc R
C36 C 0.3189(3) -0.1218(4) 0.6160(2) 0.0216(10) Uani 1 1 d .
H36A H 0.3355 -0.1229 0.5726 0.026 Uiso 1 1 calc R
C37 C 0.1716(3) 0.0568(4) 0.5276(2) 0.0193(9) Uani 1 1 d .
C38 C 0.1535(3) -0.0493(4) 0.5063(2) 0.0228(10) Uani 1 1 d .
H38A H 0.1843 -0.1077 0.5255 0.027 Uiso 1 1 calc R
C39 C 0.0905(3) -0.0673(4) 0.4571(2) 0.0272(11) Uani 1 1 d .
H39A H 0.0778 -0.1384 0.4432 0.033 Uiso 1 1 calc R
C40 C 0.0463(3) 0.0168(4) 0.4284(2) 0.0249(10) Uani 1 1 d .
H40A H 0.0039 0.0035 0.3944 0.030 Uiso 1 1 calc R
C41 C 0.0634(3) 0.1220(4) 0.4488(2) 0.0259(10) Uani 1 1 d .
H41A H 0.0325 0.1798 0.4290 0.031 Uiso 1 1 calc R
C42 C 0.1256(3) 0.1414(4) 0.4981(2) 0.0254(10) Uani 1 1 d .
H42A H 0.1371 0.2128 0.5120 0.030 Uiso 1 1 calc R
C43 C 0.3455(3) 0.1023(4) 0.5402(2) 0.0230(10) Uani 1 1 d .
C44 C 0.3484(3) 0.0552(4) 0.4782(2) 0.0273(11) Uani 1 1 d .
H44A H 0.3040 0.0114 0.4605 0.033 Uiso 1 1 calc R
C45 C 0.4163(4) 0.0730(5) 0.4435(3) 0.0416(15) Uani 1 1 d .
H45A H 0.4185 0.0417 0.4014 0.050 Uiso 1 1 calc R
C46 C 0.4810(4) 0.1355(6) 0.4688(3) 0.0519(18) Uani 1 1 d .
H46A H 0.5269 0.1479 0.4437 0.062 Uiso 1 1 calc R
C47 C 0.4804(3) 0.1807(6) 0.5304(3) 0.0514(17) Uani 1 1 d .
H47A H 0.5262 0.2223 0.5480 0.062 Uiso 1 1 calc R
C48 C 0.4123(3) 0.1648(4) 0.5661(3) 0.0327(12) Uani 1 1 d .
H48A H 0.4110 0.1963 0.6081 0.039 Uiso 1 1 calc R
B1 B 0.2849(4) -0.2351(5) 0.9113(3) 0.0341(14) Uani 1 1 d .
F1 F 0.3043(2) -0.2809(2) 0.97264(14) 0.0433(8) Uani 1 1 d .
F2 F 0.2873(4) -0.3091(4) 0.86421(19) 0.106(2) Uani 1 1 d .
F3 F 0.2074(3) -0.1877(4) 0.9114(2) 0.0824(14) Uani 1 1 d .
F4 F 0.3399(2) -0.1512(3) 0.90307(18) 0.0575(10) Uiso 1 1 d .

loop_
_atom_site_aniso_label
_atom_site_aniso_U_11
_atom_site_aniso_U_22
_atom_site_aniso_U_33
_atom_site_aniso_U_23
_atom_site_aniso_U_13
_atom_site_aniso_U_12
Au1 0.01940(11) 0.01375(12) 0.01548(11) -0.00172(6) 0.00410(7) -0.00064(6)
C1 0.014(2) 0.018(2) 0.019(2) 0.0062(17) -0.0010(16) -0.0022(17)
N2 0.0213(19) 0.0148(19) 0.0133(17) -0.0015(14) 0.0016(14) -0.0005(15)
C3 0.028(2) 0.015(2) 0.020(2) -0.0052(18) 0.0033(18) -0.0002(19)
C4 0.023(2) 0.016(2) 0.014(2) -0.0039(17) 0.0055(17) 0.0013(18)
N5 0.0181(18) 0.0139(19) 0.0163(17) -0.0002(14) 0.0040(14) 0.0000(15)
C6 0.024(2) 0.010(2) 0.019(2) -0.0050(17) 0.0081(17) -0.0039(18)
C7 0.027(2) 0.012(2) 0.020(2) -0.0035(17) 0.0083(18) -0.0006(18)
C8 0.034(3) 0.024(3) 0.016(2) 0.0000(18) 0.0048(19) -0.002(2)
C9 0.032(3) 0.026(3) 0.026(2) -0.001(2) 0.013(2) -0.007(2)
C10 0.018(2) 0.026(3) 0.029(2) 0.001(2) 0.0086(19) -0.0048(19)
C11 0.022(2) 0.015(2) 0.024(2) 0.0012(18) 0.0077(18) -0.0025(18)
C12 0.026(2) 0.028(3) 0.021(2) 0.0026(19) 0.0058(19) 0.005(2)
C13 0.032(3) 0.035(3) 0.045(3) 0.007(2) 0.008(2) 0.014(2)
C14 0.026(3) 0.038(3) 0.038(3) -0.004(2) 0.002(2) 0.001(2)
C15 0.016(2) 0.027(3) 0.027(2) 0.004(2) 0.0009(18) -0.0069(19)
C16 0.041(3) 0.045(4) 0.030(3) -0.001(2) 0.001(2) -0.019(3)
C17 0.040(3) 0.045(4) 0.042(3) -0.001(3) -0.004(3) 0.015(3)
C18 0.026(2) 0.012(2) 0.019(2) -0.0027(17) 0.0095(19) -0.0051(18)
C19 0.030(2) 0.022(2) 0.013(2) -0.0006(18) 0.0074(18) 0.001(2)
C20 0.037(3) 0.019(2) 0.022(2) 0.0039(19) 0.006(2) 0.000(2)
C21 0.040(3) 0.020(3) 0.032(3) 0.002(2) 0.009(2) -0.012(2)
C22 0.026(3) 0.028(3) 0.036(3) -0.001(2) 0.007(2) -0.011(2)
C23 0.022(2) 0.026(3) 0.022(2) -0.0017(19) 0.0067(19) -0.0030(19)
C24 0.028(2) 0.017(2) 0.025(2) 0.0023(19) 0.0036(19) -0.002(2)
C25 0.045(3) 0.037(3) 0.025(3) 0.002(2) -0.001(2) -0.006(3)
C26 0.023(3) 0.051(4) 0.032(3) -0.001(2) 0.004(2) 0.002(2)
C27 0.021(2) 0.029(3) 0.029(3) -0.002(2) 0.003(2) -0.006(2)
C28 0.030(3) 0.046(4) 0.037(3) -0.002(3) 0.006(2) 0.005(3)
C29 0.038(3) 0.039(3) 0.029(3) -0.007(2) -0.002(2) 0.003(2)
P30 0.0172(5) 0.0166(6) 0.0152(5) -0.0015(4) 0.0043(4) 0.0001(5)
C31 0.017(2) 0.022(2) 0.016(2) -0.0016(18) -0.0016(16) -0.0010(18)
C32 0.024(2) 0.018(2) 0.025(2) 0.0024(18) 0.0067(19) 0.0020(19)
C33 0.024(2) 0.031(3) 0.021(2) 0.005(2) 0.0039(18) -0.006(2)
C34 0.022(2) 0.022(2) 0.029(2) 0.007(2) -0.0021(19) -0.005(2)
C35 0.025(2) 0.011(2) 0.035(3) -0.0038(19) 0.001(2) 0.0021(19)
C36 0.023(2) 0.019(2) 0.023(2) -0.0046(19) 0.0019(18) -0.0002(19)
C37 0.017(2) 0.024(3) 0.018(2) -0.0027(18) 0.0057(17) 0.0023(18)
C38 0.027(2) 0.023(3) 0.019(2) 0.0010(18) 0.0018(18) 0.000(2)
C39 0.027(3) 0.030(3) 0.024(2) -0.005(2) 0.005(2) -0.007(2)
C40 0.023(2) 0.036(3) 0.016(2) 0.000(2) 0.0039(18) 0.000(2)
C41 0.023(2) 0.031(3) 0.024(2) 0.003(2) 0.0032(19) 0.006(2)
C42 0.027(2) 0.025(3) 0.024(2) 0.001(2) 0.0055(19) 0.001(2)
C43 0.025(2) 0.027(3) 0.018(2) 0.0066(19) 0.0086(18) 0.006(2)
C44 0.026(2) 0.032(3) 0.025(2) 0.006(2) 0.009(2) 0.015(2)
C45 0.043(3) 0.053(4) 0.031(3) 0.015(3) 0.021(3) 0.024(3)
C46 0.034(3) 0.074(5) 0.052(4) 0.033(3) 0.026(3) 0.025(3)
C47 0.023(3) 0.065(4) 0.067(4) 0.033(4) 0.007(3) -0.005(3)
C48 0.026(3) 0.038(3) 0.034(3) 0.009(2) 0.002(2) -0.001(2)
B1 0.050(4) 0.024(3) 0.028(3) 0.000(2) 0.000(3) -0.006(3)
F1 0.069(2) 0.0355(19) 0.0258(16) 0.0113(13) 0.0069(15) 0.0067(16)
F2 0.239(7) 0.046(3) 0.033(2) -0.020(2) 0.016(3) -0.027(3)
F3 0.061(3) 0.085(3) 0.097(3) 0.022(3) -0.017(2) 0.013(3)

loop_
_atom_type_symbol
_atom_type_description
_atom_type_scat_dispersion_real
_atom_type_scat_dispersion_imag
_atom_type_scat_source
C C 0.0033 0.0016 'International Tables Vol C Tables 4.2.6.8 and 6.1.1.4'
H H 0.0000 0.0000 'International Tables Vol C Tables 4.2.6.8 and 6.1.1.4'
B B 0.0013 0.0007 'International Tables Vol C Tables 4.2.6.8 and 6.1.1.4'
N N 0.0061 0.0033 'International Tables Vol C Tables 4.2.6.8 and 6.1.1.4'
F F 0.0171 0.0103 'International Tables Vol C Tables 4.2.6.8 and 6.1.1.4'
P P 0.1023 0.0942 'International Tables Vol C Tables 4.2.6.8 and 6.1.1.4'
Au Au -2.0133 8.8022 'International Tables Vol C Tables 4.2.6.8 and 6.1.1.4'

loop_
_geom_angle_atom_site_label_1
_geom_angle_atom_site_label_2
_geom_angle_atom_site_label_3
_geom_angle
C1 Au1 P30 174.62(12)
N2 C1 N5 105.1(4)
N2 C1 Au1 127.1(3)
N5 C1 Au1 127.8(3)
C1 N2 C3 110.8(4)
C1 N2 C6 122.3(4)
C3 N2 C6 126.6(4)
C4 C3 N2 106.5(4)
C4 C3 H3A 126.7
N2 C3 H3A 126.7
C3 C4 N5 107.2(4)
C3 C4 H4A 126.4
N5 C4 H4A 126.4
C1 N5 C4 110.3(4)
C1 N5 C18 123.2(4)
C4 N5 C18 126.4(4)
C11 C6 C7 123.3(4)
C11 C6 N2 117.9(4)
C7 C6 N2 118.8(4)
C8 C7 C6 116.8(4)
C8 C7 C12 120.0(4)
C6 C7 C12 123.2(4)
C9 C8 C7 121.2(4)
C9 C8 H8A 119.4
C7 C8 H8A 119.4
C8 C9 C10 120.6(4)
C8 C9 H9A 119.7
C10 C9 H9A 119.7
C11 C10 C9 120.9(4)
C11 C10 H10A 119.5
C9 C10 H10A 119.5
C10 C11 C6 117.1(4)
C10 C11 C15 120.6(4)
C6 C11 C15 122.3(4)
C7 C12 C14 111.3(4)
C7 C12 C13 111.8(4)
C14 C12 C13 110.5(4)
C7 C12 H12A 107.7
C14 C12 H12A 107.7
C13 C12 H12A 107.7
C12 C13 H13A 109.5
C12 C13 H13B 109.5
H13A C13 H13B 109.5
C12 C13 H13C 109.5
H13A C13 H13C 109.5
H13B C13 H13C 109.5
C12 C14 H14A 109.5
C12 C14 H14B 109.5
H14A C14 H14B 109.5
C12 C14 H14C 109.5
H14A C14 H14C 109.5
H14B C14 H14C 109.5
C11 C15 C17 111.5(4)
C11 C15 C16 111.4(4)
C17 C15 C16 110.9(4)
C11 C15 H15A 107.6
C17 C15 H15A 107.7
C16 C15 H15A 107.7
C15 C16 H16A 109.5
C15 C16 H16B 109.5
H16A C16 H16B 109.5
C15 C16 H16C 109.5
H16A C16 H16C 109.5
H16B C16 H16C 109.5
C15 C17 H17A 109.5
C15 C17 H17B 109.5
H17A C17 H17B 109.5
C15 C17 H17C 109.5
H17A C17 H17C 109.5
H17B C17 H17C 109.5
C23 C18 C19 123.3(4)
C23 C18 N5 117.9(4)
C19 C18 N5 118.8(4)
C20 C19 C18 117.4(4)
C20 C19 C24 120.1(4)
C18 C19 C24 122.4(4)
C21 C20 C19 120.8(4)
C21 C20 H20A 119.6
C19 C20 H20A 119.6
C22 C21 C20 120.6(5)
C22 C21 H21A 119.7
C20 C21 H21A 119.7
C21 C22 C23 121.3(5)
C21 C22 H22A 119.3
C23 C22 H22A 119.3
C18 C23 C22 116.6(4)
C18 C23 C27 123.2(4)
C22 C23 C27 120.2(4)
C19 C24 C25 113.2(4)
C19 C24 C26 110.7(4)
C25 C24 C26 108.5(4)
C19 C24 H24A 108.1
C25 C24 H24A 108.1
C26 C24 H24A 108.1
C24 C25 H25A 109.5
C24 C25 H25B 109.5
H25A C25 H25B 109.5
C24 C25 H25C 109.5
H25A C25 H25C 109.5
H25B C25 H25C 109.5
C24 C26 H26A 109.5
C24 C26 H26B 109.5
H26A C26 H26B 109.5
C24 C26 H26C 109.5
H26A C26 H26C 109.5
H26B C26 H26C 109.5
C23 C27 C28 110.7(4)
C23 C27 C29 111.0(4)
C28 C27 C29 110.3(4)
C23 C27 H27A 108.3
C28 C27 H27A 108.3
C29 C27 H27A 108.3
C27 C28 H28A 109.5
C27 C28 H28B 109.5
H28A C28 H28B 109.5
C27 C28 H28C 109.5
H28A C28 H28C 109.5
H28B C28 H28C 109.5
C27 C29 H29A 109.5
C27 C29 H29B 109.5
H29A C29 H29B 109.5
C27 C29 H29C 109.5
H29A C29 H29C 109.5
H29B C29 H29C 109.5
C43 P30 C37 104.3(2)
C43 P30 C31 106.8(2)
C37 P30 C31 108.3(2)
C43 P30 Au1 113.47(17)
C37 P30 Au1 115.30(15)
C31 P30 Au1 108.19(15)
C36 C31 C32 118.4(4)
C36 C31 P30 122.3(3)
C32 C31 P30 119.3(3)
C33 C32 C31 120.8(4)
C33 C32 H32A 119.6
C31 C32 H32A 119.6
C32 C33 C34 120.1(4)
C32 C33 H33A 119.9
C34 C33 H33A 119.9
C33 C34 C35 119.7(4)
C33 C34 H34A 120.2
C35 C34 H34A 120.2
C34 C35 C36 120.3(4)
C34 C35 H35A 119.8
C36 C35 H35A 119.8
C31 C36 C35 120.7(4)
C31 C36 H36A 119.7
C35 C36 H36A 119.7
C42 C37 C38 119.0(4)
C42 C37 P30 119.4(4)
C38 C37 P30 121.4(3)
C39 C38 C37 119.6(4)
C39 C38 H38A 120.2
C37 C38 H38A 120.2
C40 C39 C38 120.6(5)
C40 C39 H39A 119.7
C38 C39 H39A 119.7
C39 C40 C41 120.4(4)
C39 C40 H40A 119.8
C41 C40 H40A 119.8
C42 C41 C40 119.7(4)
C42 C41 H41A 120.1
C40 C41 H41A 120.1
C41 C42 C37 120.6(5)
C41 C42 H42A 119.7
C37 C42 H42A 119.7
C48 C43 C44 119.5(4)
C48 C43 P30 118.6(4)
C44 C43 P30 121.9(4)
C45 C44 C43 119.3(5)
C45 C44 H44A 120.4
C43 C44 H44A 120.4
C46 C45 C44 120.8(6)
C46 C45 H45A 119.6
C44 C45 H45A 119.6
C45 C46 C47 121.0(5)
C45 C46 H46A 119.5
C47 C46 H46A 119.5
C48 C47 C46 119.3(6)
C48 C47 H47A 120.3
C46 C47 H47A 120.3
C47 C48 C43 120.1(5)
C47 C48 H48A 120.0
C43 C48 H48A 120.0
F2 B1 F3 112.1(6)
F2 B1 F4 112.0(6)
F3 B1 F4 105.4(5)
F2 B1 F1 110.5(5)
F3 B1 F1 108.0(5)
F4 B1 F1 108.7(5)

loop_
_geom_bond_atom_site_label_1
_geom_bond_atom_site_label_2
_geom_bond_distance
Au1 C1 2.039(5)
Au1 P30 2.2939(15)
C1 N2 1.353(6)
C1 N5 1.356(5)
N2 C3 1.390(5)
N2 C6 1.441(5)
C3 C4 1.344(6)
C3 H3A 0.9500
C4 N5 1.388(6)
C4 H4A 0.9500
N5 C18 1.454(6)
C6 C11 1.395(6)
C6 C7 1.410(6)
C7 C8 1.395(6)
C7 C12 1.510(6)
C8 C9 1.377(7)
C8 H8A 0.9500
C9 C10 1.389(7)
C9 H9A 0.9500
C10 C11 1.395(6)
C10 H10A 0.9500
C11 C15 1.531(6)
C12 C14 1.529(7)
C12 C13 1.535(7)
C12 H12A 1.0000
C13 H13A 0.9800
C13 H13B 0.9800
C13 H13C 0.9800
C14 H14A 0.9800
C14 H14B 0.9800
C14 H14C 0.9800
C15 C17 1.534(7)
C15 C16 1.539(7)
C15 H15A 1.0000
C16 H16A 0.9800
C16 H16B 0.9800
C16 H16C 0.9800
C17 H17A 0.9800
C17 H17B 0.9800
C17 H17C 0.9800
C18 C23 1.399(7)
C18 C19 1.400(6)
C19 C20 1.393(7)
C19 C24 1.522(7)
C20 C21 1.385(7)
C20 H20A 0.9500
C21 C22 1.376(7)
C21 H21A 0.9500
C22 C23 1.404(7)
C22 H22A 0.9500
C23 C27 1.520(7)
C24 C25 1.532(6)
C24 C26 1.536(7)
C24 H24A 1.0000
C25 H25A 0.9800
C25 H25B 0.9800
C25 H25C 0.9800
C26 H26A 0.9800
C26 H26B 0.9800
C26 H26C 0.9800
C27 C28 1.525(7)
C27 C29 1.534(7)
C27 H27A 1.0000
C28 H28A 0.9800
C28 H28B 0.9800
C28 H28C 0.9800
C29 H29A 0.9800
C29 H29B 0.9800
C29 H29C 0.9800
P30 C43 1.806(5)
P30 C37 1.811(4)
P30 C31 1.814(5)
C31 C36 1.396(6)
C31 C32 1.396(6)
C32 C33 1.388(7)
C32 H32A 0.9500
C33 C34 1.384(7)
C33 H33A 0.9500
C34 C35 1.388(7)
C34 H34A 0.9500
C35 C36 1.384(7)
C35 H35A 0.9500
C36 H36A 0.9500
C37 C42 1.399(7)
C37 C38 1.418(7)
C38 C39 1.390(6)
C38 H38A 0.9500
C39 C40 1.375(7)
C39 H39A 0.9500
C40 C41 1.399(7)
C40 H40A 0.9500
C41 C42 1.386(7)
C41 H41A 0.9500
C42 H42A 0.9500
C43 C48 1.400(7)
C43 C44 1.406(7)
C44 C45 1.374(7)
C44 H44A 0.9500
C45 C46 1.371(10)
C45 H45A 0.9500
C46 C47 1.383(9)
C46 H46A 0.9500
C47 C48 1.384(8)
C47 H47A 0.9500
C48 H48A 0.9500
B1 F2 1.339(7)
B1 F3 1.386(8)
B1 F4 1.394(7)
B1 F1 1.393(7)

loop_
_geom_torsion_atom_site_label_1
_geom_torsion_atom_site_label_2
_geom_torsion_atom_site_label_3
_geom_torsion_atom_site_label_4
_geom_torsion
N5 C1 N2 C3 0.4(5)
Au1 C1 N2 C3 -177.5(3)
N5 C1 N2 C6 174.0(4)
Au1 C1 N2 C6 -4.0(6)
C1 N2 C3 C4 -0.3(5)
C6 N2 C3 C4 -173.5(4)
N2 C3 C4 N5 0.1(5)
N2 C1 N5 C4 -0.4(4)
Au1 C1 N5 C4 177.6(3)
N2 C1 N5 C18 178.4(4)
Au1 C1 N5 C18 -3.6(6)
C3 C4 N5 C1 0.2(5)
C3 C4 N5 C18 -178.6(4)
C1 N2 C6 C11 -87.6(5)
C3 N2 C6 C11 84.9(5)
C1 N2 C6 C7 89.8(5)
C3 N2 C6 C7 -97.7(5)
C11 C6 C7 C8 2.8(6)
N2 C6 C7 C8 -174.5(4)
C11 C6 C7 C12 -178.4(4)
N2 C6 C7 C12 4.4(6)
C6 C7 C8 C9 -1.1(7)
C12 C7 C8 C9 -179.9(4)
C7 C8 C9 C10 -0.6(7)
C8 C9 C10 C11 0.6(7)
C9 C10 C11 C6 1.0(7)
C9 C10 C11 C15 179.9(4)
C7 C6 C11 C10 -2.8(7)
N2 C6 C11 C10 174.5(4)
C7 C6 C11 C15 178.3(4)
N2 C6 C11 C15 -4.4(6)
C8 C7 C12 C14 73.0(6)
C6 C7 C12 C14 -105.8(5)
C8 C7 C12 C13 -51.1(6)
C6 C7 C12 C13 130.1(5)
C10 C11 C15 C17 -60.9(6)
C6 C11 C15 C17 118.0(5)
C10 C11 C15 C16 63.5(6)
C6 C11 C15 C16 -117.6(5)
C1 N5 C18 C23 -82.9(5)
C4 N5 C18 C23 95.7(5)
C1 N5 C18 C19 97.6(5)
C4 N5 C18 C19 -83.8(6)
C23 C18 C19 C20 2.0(7)
N5 C18 C19 C20 -178.5(4)
C23 C18 C19 C24 -178.1(4)
N5 C18 C19 C24 1.4(6)
C18 C19 C20 C21 -1.1(7)
C24 C19 C20 C21 179.1(4)
C19 C20 C21 C22 -0.1(8)
C20 C21 C22 C23 0.4(8)
C19 C18 C23 C22 -1.8(7)
N5 C18 C23 C22 178.8(4)
C19 C18 C23 C27 178.6(4)
N5 C18 C23 C27 -0.9(7)
C21 C22 C23 C18 0.5(7)
C21 C22 C23 C27 -179.8(5)
C20 C19 C24 C25 -33.5(6)
C18 C19 C24 C25 146.6(4)
C20 C19 C24 C26 88.6(5)
C18 C19 C24 C26 -91.3(5)
C18 C23 C27 C28 -122.9(5)
C22 C23 C27 C28 57.5(6)
C18 C23 C27 C29 114.3(5)
C22 C23 C27 C29 -65.3(6)
C43 P30 C31 C36 -35.2(4)
C37 P30 C31 C36 76.7(4)
Au1 P30 C31 C36 -157.6(3)
C43 P30 C31 C32 142.9(4)
C37 P30 C31 C32 -105.2(4)
Au1 P30 C31 C32 20.4(4)
C36 C31 C32 C33 1.6(7)
P30 C31 C32 C33 -176.6(4)
C31 C32 C33 C34 -0.1(7)
C32 C33 C34 C35 -1.8(7)
C33 C34 C35 C36 2.3(7)
C32 C31 C36 C35 -1.1(6)
P30 C31 C36 C35 177.0(3)
C34 C35 C36 C31 -0.8(7)
C43 P30 C37 C42 -88.2(4)
C31 P30 C37 C42 158.3(4)
Au1 P30 C37 C42 36.9(4)
C43 P30 C37 C38 87.5(4)
C31 P30 C37 C38 -26.0(4)
Au1 P30 C37 C38 -147.4(3)
C42 C37 C38 C39 -0.4(7)
P30 C37 C38 C39 -176.1(4)
C37 C38 C39 C40 0.9(7)
C38 C39 C40 C41 -0.9(7)
C39 C40 C41 C42 0.4(7)
C40 C41 C42 C37 0.1(7)
C38 C37 C42 C41 -0.1(7)
P30 C37 C42 C41 175.7(4)
C37 P30 C43 C48 155.0(4)
C31 P30 C43 C48 -90.4(4)
Au1 P30 C43 C48 28.8(4)
C37 P30 C43 C44 -24.5(4)
C31 P30 C43 C44 90.1(4)
Au1 P30 C43 C44 -150.8(3)
C48 C43 C44 C45 -1.3(7)
P30 C43 C44 C45 178.2(4)
C43 C44 C45 C46 0.4(8)
C44 C45 C46 C47 1.1(9)
C45 C46 C47 C48 -1.7(9)
C46 C47 C48 C43 0.8(8)
C44 C43 C48 C47 0.7(7)
P30 C43 C48 C47 -178.9(4)
